data_4301287
loop_
_publ_author_name
'Daniel L. Reger'
'Elizabeth A. Foley'
'Mark D. Smith'

_publ_contact_author_address
;
Department of Chemistry and Biochemistry
University of South Carolina
Columbia, South Carolina 29208
USA
;
_publ_contact_author_email reger@mail.chem.sc.edu
_publ_contact_author_fax '1 803 777 9521'
_publ_contact_author_name 'Professor Daniel L. Reger'
_publ_contact_author_phone '1 803 777 2587'
_publ_section_title
;
Mononuclear Metallacyclic Silver(I) Complexes of Third Generation
Bis(1-pyrazolyl)methane Ligands
;
_journal_name_full 'Inorganic Chemistry'
_journal_page_first 936
_journal_page_last 945
_journal_paper_doi 10.1021/ic801594q
_journal_volume 48
_journal_year 2009
_chemical_formula_moiety 'C24 H26 Ag N8 O2, B F4'
_chemical_formula_sum 'C24 H26 Ag B F4 N8 O2'
_chemical_formula_weight 653.21
_chemical_name_systematic
; 
 ? 
;
_space_group_IT_number 2
_symmetry_cell_setting triclinic
_symmetry_space_group_name_Hall '-P 1'
_symmetry_space_group_name_H-M 'P -1'
_atom_sites_solution_hydrogens geom
_atom_sites_solution_primary direct
_atom_sites_solution_secondary difmap
_audit_creation_method SHELXL-97
_cell_angle_alpha 87.4620(10)
_cell_angle_beta 86.5170(10)
_cell_angle_gamma 78.4500(10)
_cell_formula_units_Z 4
_cell_length_a 8.3975(3)
_cell_length_b 12.4049(4)
_cell_length_c 26.3225(9)
_cell_measurement_reflns_used 6845
_cell_measurement_temperature 150(1)
_cell_measurement_theta_max 24.740
_cell_measurement_theta_min 2.321
_cell_volume 2680.08(16)
_computing_cell_refinement 'SAINT+ NT V6.22 (Bruker, 2001)'
_computing_data_collection 'SMART NT V5.625 (Bruker, 1998)'
_computing_data_reduction 'SAINT+ NT V6.22'
_computing_molecular_graphics 'SHELXTL V6.1 (Sheldrick, 2000)'
_computing_publication_material 'SHELXTL V6.1'
_computing_structure_refinement 'SHELXL-97 (Sheldrick, 1997)'
_computing_structure_solution 'SHELXS-97 (Sheldrick, 1990)'
_diffrn_ambient_temperature 150(1)
_diffrn_measured_fraction_theta_full 0.998
_diffrn_measured_fraction_theta_max 0.998
_diffrn_measurement_device_type 'Bruker SMART APEX CCD diffractometer'
_diffrn_measurement_method 'omega scans'
_diffrn_radiation_monochromator graphite
_diffrn_radiation_source 'fine-focus sealed tube'
_diffrn_radiation_type MoK\a
_diffrn_radiation_wavelength 0.71073
_diffrn_reflns_av_R_equivalents 0.0467
_diffrn_reflns_av_sigmaI/netI 0.0591
_diffrn_reflns_limit_h_max 9
_diffrn_reflns_limit_h_min -10
_diffrn_reflns_limit_k_max 14
_diffrn_reflns_limit_k_min -14
_diffrn_reflns_limit_l_max 31
_diffrn_reflns_limit_l_min -31
_diffrn_reflns_number 26113
_diffrn_reflns_theta_full 25.05
_diffrn_reflns_theta_max 25.05
_diffrn_reflns_theta_min 1.55
_diffrn_standards_decay_% 0
_exptl_absorpt_coefficient_mu 0.819
_exptl_absorpt_correction_type none
_exptl_crystal_colour colorless
_exptl_crystal_density_diffrn 1.619
_exptl_crystal_density_meas 0
_exptl_crystal_density_method 'not measured'
_exptl_crystal_description prism
_exptl_crystal_F_000 1320
_exptl_crystal_size_max 0.18
_exptl_crystal_size_mid 0.16
_exptl_crystal_size_min 0.07
_refine_diff_density_max 0.767
_refine_diff_density_min -0.555
_refine_diff_density_rms 0.075
_refine_ls_extinction_method none
_refine_ls_goodness_of_fit_ref 0.937
_refine_ls_hydrogen_treatment constr
_refine_ls_matrix_type full
_refine_ls_number_parameters 737
_refine_ls_number_reflns 9446
_refine_ls_number_restraints 61
_refine_ls_restrained_S_all 1.004
_refine_ls_R_factor_all 0.0635
_refine_ls_R_factor_gt 0.0439
_refine_ls_shift/su_max 0.001
_refine_ls_shift/su_mean 0.000
_refine_ls_structure_factor_coef Fsqd
_refine_ls_weighting_details 'calc w=1/[\s^2^(Fo^2^)+(0.0486P)^2^+0.0000P] where P=(Fo^2^+2Fc^2^)/3'
_refine_ls_weighting_scheme calc
_refine_ls_wR_factor_gt 0.0943
_refine_ls_wR_factor_ref 0.1026
_reflns_number_gt 6835
_reflns_number_total 9446
_reflns_threshold_expression >2sigma(I)
_cod_data_source_file ic801594q_si_001_3.cif
_cod_data_source_block 1b
_cod_depositor_comments
;
The following automatic conversions were performed:
'_symmetry_cell_setting' value 'Triclinic' changed to 'triclinic'
according to '/home/saulius/struct/CIF-dictionaries/cif_core.dic'
dictionary named 'cif_core.dic' version 2.4.1 from 2010-06-29.

Automatic conversion script
Id: cif_fix_enum 1527 2010-12-29 10:47:43Z saulius 
;
_cod_original_cell_volume 2680.09(16)
_cod_database_code 4301287

loop_
_symmetry_equiv_pos_as_xyz
'x, y, z'
'-x, -y, -z'

loop_
_atom_site_label
_atom_site_type_symbol
_atom_site_fract_x
_atom_site_fract_y
_atom_site_fract_z
_atom_site_U_iso_or_equiv
_atom_site_adp_type
_atom_site_occupancy
_atom_site_symmetry_multiplicity
_atom_site_calc_flag
_atom_site_refinement_flags
_atom_site_disorder_assembly
_atom_site_disorder_group
Ag1 Ag 0.30427(4) 0.29720(3) 0.093054(12) 0.04520(12) Uani 1 1 d . . .
Ag2 Ag 0.66769(4) 0.70921(3) 0.411208(12) 0.04480(12) Uani 1 1 d . . .
C1 C 0.4554(5) 0.2850(3) 0.21225(14) 0.0321(9) Uani 1 1 d . . .
H1 H 0.5137 0.2797 0.2446 0.039 Uiso 1 1 calc R . .
C2 C 0.1221(5) 0.2166(3) -0.00948(14) 0.0313(9) Uani 1 1 d . . .
H2 H 0.0688 0.2044 -0.0411 0.038 Uiso 1 1 calc R . .
C3 C 0.8168(5) 0.7105(3) 0.28764(14) 0.0296(9) Uani 1 1 d . . .
H3 H 0.8690 0.7136 0.2526 0.036 Uiso 1 1 calc R . .
C4 C 0.4244(5) 0.7736(3) 0.52216(14) 0.0294(9) Uani 1 1 d . . .
H4 H 0.3608 0.7798 0.5556 0.035 Uiso 1 1 calc R . .
C11 C 0.5843(5) 0.4496(3) 0.19677(15) 0.0367(10) Uani 1 1 d . . .
H11 H 0.6402 0.4447 0.2273 0.044 Uiso 1 1 calc R . .
C12 C 0.5753(6) 0.5313(4) 0.16062(16) 0.0431(11) Uani 1 1 d . . .
H12 H 0.6231 0.5945 0.1604 0.052 Uiso 1 1 calc R . .
C13 C 0.4808(6) 0.5023(4) 0.12401(16) 0.0419(11) Uani 1 1 d . . .
H13 H 0.4541 0.5446 0.0936 0.050 Uiso 1 1 calc R . .
C21 C 0.5957(5) 0.0884(4) 0.20816(16) 0.0387(11) Uani 1 1 d . . .
H21 H 0.6524 0.0835 0.2386 0.046 Uiso 1 1 calc R . .
C22 C 0.5928(5) 0.0044(4) 0.17729(17) 0.0450(12) Uani 1 1 d . . .
H22 H 0.6463 -0.0704 0.1813 0.054 Uiso 1 1 calc R . .
C23 C 0.4947(5) 0.0517(3) 0.13875(16) 0.0408(11) Uani 1 1 d . . .
H23 H 0.4705 0.0124 0.1110 0.049 Uiso 1 1 calc R . .
C31 C 0.3579(5) 0.2263(3) -0.07199(15) 0.0385(11) Uani 1 1 d . . .
H31 H 0.3037 0.2302 -0.1029 0.046 Uiso 1 1 calc R . .
C32 C 0.5208(6) 0.2227(4) -0.06731(17) 0.0456(12) Uani 1 1 d . . .
H32 H 0.6025 0.2231 -0.0939 0.055 Uiso 1 1 calc R . .
C33 C 0.5399(6) 0.2182(4) -0.01537(18) 0.0456(12) Uani 1 1 d . . .
H33 H 0.6409 0.2159 -0.0006 0.055 Uiso 1 1 calc R . .
C41 C -0.1116(5) 0.3764(4) -0.00355(16) 0.0392(11) Uani 1 1 d . . .
H41 H -0.1626 0.3655 -0.0336 0.047 Uiso 1 1 calc R . .
C42 C -0.1689(6) 0.4544(4) 0.03166(18) 0.0478(12) Uani 1 1 d . . .
H42 H -0.2659 0.5090 0.0310 0.057 Uiso 1 1 calc R . .
C43 C -0.0545(6) 0.4365(4) 0.06858(16) 0.0428(11) Uani 1 1 d . . .
H43 H -0.0624 0.4788 0.0982 0.051 Uiso 1 1 calc R . .
C51 C 1.0528(5) 0.5536(3) 0.29833(15) 0.0316(9) Uani 1 1 d . . .
H51 H 1.1006 0.5543 0.2647 0.038 Uiso 1 1 calc R . .
C52 C 1.1081(5) 0.4829(3) 0.33704(15) 0.0352(10) Uani 1 1 d . . .
H52 H 1.2009 0.4248 0.3364 0.042 Uiso 1 1 calc R . .
C53 C 0.9982(5) 0.5149(3) 0.37798(15) 0.0348(10) Uani 1 1 d . . .
H53 H 1.0064 0.4804 0.4109 0.042 Uiso 1 1 calc R . .
C61 C 0.8701(5) 0.9021(3) 0.28812(16) 0.0363(10) Uani 1 1 d . . .
H61 H 0.9308 0.9026 0.2565 0.044 Uiso 1 1 calc R . .
C62 C 0.8281(6) 0.9866(4) 0.32033(18) 0.0457(12) Uani 1 1 d . . .
H62 H 0.8525 1.0581 0.3158 0.055 Uiso 1 1 calc R . .
C63 C 0.7431(5) 0.9474(4) 0.36096(17) 0.0433(11) Uani 1 1 d . . .
H63 H 0.6996 0.9890 0.3898 0.052 Uiso 1 1 calc R . .
C71 C 0.6630(5) 0.7510(3) 0.57805(15) 0.0348(10) Uani 1 1 d . . .
H71 H 0.6080 0.7442 0.6103 0.042 Uiso 1 1 calc R . .
C72 C 0.8257(5) 0.7477(3) 0.56929(16) 0.0378(10) Uani 1 1 d . . .
H72 H 0.9064 0.7387 0.5937 0.045 Uiso 1 1 calc R . .
C73 C 0.8474(5) 0.7601(3) 0.51698(16) 0.0357(10) Uani 1 1 d . . .
H73 H 0.9499 0.7601 0.4996 0.043 Uiso 1 1 calc R . .
C81 C 0.2932(5) 0.6112(3) 0.51644(16) 0.0351(10) Uani 1 1 d . . .
H81 H 0.2361 0.6150 0.5488 0.042 Uiso 1 1 calc R . .
C82 C 0.2874(5) 0.5388(4) 0.47968(17) 0.0421(11) Uani 1 1 d . . .
H82 H 0.2272 0.4814 0.4812 0.051 Uiso 1 1 calc R . .
C83 C 0.3881(5) 0.5665(3) 0.43932(16) 0.0406(11) Uani 1 1 d . . .
H83 H 0.4070 0.5297 0.4080 0.049 Uiso 1 1 calc R . .
C91 C 0.2754(5) 0.3093(3) 0.22636(15) 0.0369(10) Uani 1 1 d . . .
H91A H 0.2427 0.3827 0.2414 0.044 Uiso 1 1 calc R . .
H91B H 0.2123 0.3080 0.1959 0.044 Uiso 1 1 calc R . .
C92 C 0.0800(5) 0.2148(4) 0.26634(15) 0.0427(11) Uani 1 1 d . . .
H92A H 0.0096 0.2878 0.2722 0.051 Uiso 1 1 calc R . .
H92B H 0.0626 0.1656 0.2959 0.051 Uiso 1 1 calc R . .
C93 C 0.0324(5) 0.1682(4) 0.21852(14) 0.0346(10) Uani 1 1 d . . .
C94 C 0.0958(5) 0.0621(4) 0.20609(15) 0.0410(11) Uani 1 1 d . . .
H94 H 0.1653 0.0159 0.2287 0.049 Uiso 1 1 calc R . .
C95 C 0.0606(5) 0.0203(4) 0.16076(16) 0.0415(11) Uani 1 1 d . . .
H95 H 0.1064 -0.0539 0.1528 0.050 Uiso 1 1 calc R . .
C96 C -0.0402(5) 0.0856(4) 0.12738(15) 0.0356(10) Uani 1 1 d . . .
C97 C -0.1062(5) 0.1933(4) 0.13963(15) 0.0384(10) Uani 1 1 d . . .
H97 H -0.1767 0.2391 0.1171 0.046 Uiso 1 1 calc R . .
C98 C -0.0696(5) 0.2343(4) 0.18467(16) 0.0410(11) Uani 1 1 d . . .
H98 H -0.1146 0.3085 0.1926 0.049 Uiso 1 1 calc R . .
C99 C -0.0766(6) 0.0417(4) 0.07777(15) 0.0458(12) Uani 1 1 d . . .
H99A H -0.0067 -0.0319 0.0729 0.055 Uiso 1 1 calc R . .
H99B H -0.1914 0.0326 0.0796 0.055 Uiso 1 1 calc R . .
C100 C 0.1154(5) 0.1185(3) 0.02649(14) 0.0320(9) Uani 1 1 d . . .
H10A H 0.1777 0.0502 0.0112 0.038 Uiso 1 1 calc R . .
H10B H 0.1628 0.1283 0.0591 0.038 Uiso 1 1 calc R . .
C101 C 0.6492(5) 0.6875(3) 0.28216(15) 0.0337(10) Uani 1 1 d . . .
H10C H 0.6565 0.6132 0.2689 0.040 Uiso 1 1 calc R . .
H10D H 0.5873 0.6920 0.3155 0.040 Uiso 1 1 calc R . .
C102 C 0.3981(5) 0.7809(4) 0.25015(15) 0.0413(11) Uani 1 1 d . . .
H10E H 0.3698 0.7081 0.2463 0.050 Uiso 1 1 calc R . .
H10F H 0.3524 0.8299 0.2217 0.050 Uiso 1 1 calc R . .
C103 C 0.3233(5) 0.8279(3) 0.29978(15) 0.0341(10) Uani 1 1 d . . .
C104 C 0.3405(5) 0.9303(4) 0.31365(15) 0.0377(10) Uani 1 1 d . . .
H104 H 0.3971 0.9733 0.2911 0.045 Uiso 1 1 calc R . .
C105 C 0.2761(5) 0.9717(3) 0.36031(15) 0.0362(10) Uani 1 1 d . . .
H105 H 0.2895 1.0425 0.3693 0.043 Uiso 1 1 calc R . .
C106 C 0.1924(5) 0.9111(3) 0.39392(15) 0.0336(10) Uani 1 1 d . . .
C107 C 0.1745(5) 0.8079(3) 0.37969(16) 0.0373(10) Uani 1 1 d . . .
H107 H 0.1167 0.7651 0.4020 0.045 Uiso 1 1 calc R . .
C108 C 0.2397(5) 0.7669(3) 0.33352(15) 0.0368(10) Uani 1 1 d . . .
H108 H 0.2273 0.6958 0.3246 0.044 Uiso 1 1 calc R . .
C109 C 0.1262(5) 0.9533(3) 0.44497(15) 0.0398(11) Uani 1 1 d . . .
H10G H 0.1507 1.0273 0.4486 0.048 Uiso 1 1 calc R . .
H10H H 0.0064 0.9609 0.4469 0.048 Uiso 1 1 calc R . .
C110 C 0.3616(5) 0.8770(3) 0.49046(15) 0.0326(10) Uani 1 1 d . . .
H11A H 0.3802 0.9429 0.5072 0.039 Uiso 1 1 calc R . .
H11B H 0.4182 0.8734 0.4563 0.039 Uiso 1 1 calc R . .
N11 N 0.4325(4) 0.4092(3) 0.13630(12) 0.0369(8) Uani 1 1 d . . .
N12 N 0.4993(4) 0.3761(3) 0.18154(11) 0.0309(8) Uani 1 1 d . . .
N21 N 0.4383(4) 0.1583(3) 0.14506(12) 0.0356(8) Uani 1 1 d . . .
N22 N 0.5043(4) 0.1798(3) 0.18808(11) 0.0293(8) Uani 1 1 d . . .
N31 N 0.4013(4) 0.2174(3) 0.01133(13) 0.0427(9) Uani 1 1 d . . .
N32 N 0.2889(4) 0.2232(3) -0.02408(12) 0.0319(8) Uani 1 1 d . . .
N41 N 0.0675(4) 0.3532(3) 0.05759(12) 0.0358(8) Uani 1 1 d . . .
N42 N 0.0297(4) 0.3182(3) 0.01217(11) 0.0316(8) Uani 1 1 d . . .
N51 N 0.8807(4) 0.5991(3) 0.36572(11) 0.0312(8) Uani 1 1 d . . .
N52 N 0.9184(4) 0.6223(2) 0.31595(11) 0.0271(7) Uani 1 1 d . . .
N61 N 0.7293(4) 0.8432(3) 0.35474(12) 0.0358(8) Uani 1 1 d . . .
N62 N 0.8090(4) 0.8171(3) 0.30961(11) 0.0287(7) Uani 1 1 d . . .
N71 N 0.7087(4) 0.7721(3) 0.49395(12) 0.0359(8) Uani 1 1 d . . .
N72 N 0.5946(4) 0.7658(3) 0.53248(11) 0.0301(8) Uani 1 1 d . . .
N81 N 0.4547(4) 0.6510(3) 0.45005(11) 0.0323(8) Uani 1 1 d . . .
N82 N 0.3954(4) 0.6766(3) 0.49826(11) 0.0280(7) Uani 1 1 d . . .
O1 O 0.2474(3) 0.2258(2) 0.26240(10) 0.0399(7) Uani 1 1 d . . .
O2 O -0.0506(3) 0.1119(2) 0.03481(10) 0.0385(7) Uani 1 1 d . . .
O3 O 0.5722(3) 0.7691(2) 0.24744(9) 0.0365(7) Uani 1 1 d . . .
O4 O 0.1931(3) 0.8821(2) 0.48638(10) 0.0351(7) Uani 1 1 d . . .
B1 B 0.6927(6) 0.3313(4) 0.33660(17) 0.0425(13) Uani 1 1 d D . .
F1 F 0.6631(5) 0.2484(3) 0.31088(14) 0.1143(15) Uani 1 1 d D . .
F2 F 0.8051(4) 0.2868(3) 0.37192(10) 0.0771(10) Uani 1 1 d D . .
F3 F 0.5584(4) 0.3865(3) 0.36041(16) 0.1164(15) Uani 1 1 d D . .
F4 F 0.7565(4) 0.4035(3) 0.30369(11) 0.0751(9) Uani 1 1 d D . .
B2A B 0.0308(10) 0.7094(7) 0.1551(3) 0.0285(13) Uiso 0.475(12) 1 d PD A 1
F5A F 0.1017(11) 0.7400(8) 0.1112(2) 0.057(3) Uiso 0.475(12) 1 d PD A 1
F6A F -0.1095(9) 0.7899(8) 0.1550(3) 0.078(3) Uiso 0.475(12) 1 d PD A 1
F7A F -0.0212(11) 0.6129(6) 0.1587(4) 0.080(3) Uiso 0.475(12) 1 d PD A 1
F8A F 0.1174(9) 0.7179(10) 0.1976(2) 0.044(3) Uiso 0.475(12) 1 d PD A 1
B2B B 0.0476(10) 0.6895(7) 0.1586(3) 0.0285(13) Uiso 0.392(9) 1 d PD B 2
F5B F 0.1313(11) 0.6988(9) 0.1139(3) 0.061(3) Uiso 0.392(9) 1 d PD B 2
F6B F -0.1213(9) 0.7141(10) 0.1578(3) 0.087(4) Uiso 0.392(9) 1 d PD B 2
F7B F 0.0834(13) 0.5795(6) 0.1667(3) 0.082(3) Uiso 0.392(9) 1 d PD B 2
F8B F 0.0811(11) 0.7513(7) 0.1980(3) 0.046(3) Uiso 0.392(9) 1 d PD B 2
B2C B 0.057(2) 0.7075(14) 0.1528(5) 0.0285(13) Uiso 0.132(11) 1 d PD C 3
F5C F 0.155(2) 0.7461(15) 0.1174(5) 0.019(5) Uiso 0.132(11) 1 d PD C 3
F6C F -0.001(3) 0.6244(18) 0.1307(11) 0.091(11) Uiso 0.132(11) 1 d PD C 3
F7C F 0.143(2) 0.660(2) 0.1922(6) 0.050(7) Uiso 0.132(11) 1 d PD C 3
F8C F -0.075(3) 0.7866(18) 0.1689(10) 0.075(11) Uiso 0.132(11) 1 d PD C 3

loop_
_atom_site_aniso_label
_atom_site_aniso_U_11
_atom_site_aniso_U_22
_atom_site_aniso_U_33
_atom_site_aniso_U_23
_atom_site_aniso_U_13
_atom_site_aniso_U_12
Ag1 0.0556(3) 0.0509(2) 0.0335(2) -0.00057(15) -0.01598(16) -0.01717(19)
Ag2 0.0460(2) 0.0552(2) 0.02992(19) -0.00409(15) 0.00834(15) -0.00476(18)
C1 0.037(2) 0.036(2) 0.024(2) -0.0022(17) -0.0004(17) -0.008(2)
C2 0.031(2) 0.038(3) 0.028(2) -0.0019(17) -0.0034(17) -0.0118(19)
C3 0.031(2) 0.030(2) 0.026(2) -0.0020(17) -0.0013(17) -0.0034(19)
C4 0.030(2) 0.027(2) 0.031(2) -0.0044(17) 0.0004(17) -0.0067(18)
C11 0.038(3) 0.034(3) 0.040(2) -0.0093(19) -0.0111(19) -0.008(2)
C12 0.050(3) 0.034(3) 0.048(3) -0.003(2) -0.005(2) -0.015(2)
C13 0.053(3) 0.039(3) 0.037(2) 0.0048(19) -0.006(2) -0.016(2)
C21 0.032(2) 0.040(3) 0.042(3) 0.013(2) 0.0002(19) -0.006(2)
C22 0.043(3) 0.027(3) 0.061(3) 0.005(2) 0.008(2) 0.000(2)
C23 0.045(3) 0.034(3) 0.043(3) -0.010(2) 0.010(2) -0.008(2)
C31 0.049(3) 0.036(3) 0.032(2) 0.0000(18) 0.005(2) -0.014(2)
C32 0.042(3) 0.045(3) 0.049(3) -0.001(2) 0.015(2) -0.012(2)
C33 0.033(3) 0.048(3) 0.060(3) -0.006(2) 0.004(2) -0.018(2)
C41 0.031(3) 0.047(3) 0.041(3) 0.006(2) -0.006(2) -0.012(2)
C42 0.040(3) 0.042(3) 0.058(3) 0.002(2) 0.008(2) -0.004(2)
C43 0.052(3) 0.036(3) 0.039(3) -0.005(2) 0.006(2) -0.008(2)
C51 0.030(2) 0.026(2) 0.036(2) -0.0048(18) 0.0057(18) -0.0019(19)
C52 0.030(2) 0.030(2) 0.043(3) -0.0018(19) -0.0042(19) 0.0016(19)
C53 0.045(3) 0.030(2) 0.029(2) 0.0015(17) -0.0082(19) -0.005(2)
C61 0.031(2) 0.034(3) 0.044(3) 0.011(2) -0.0111(19) -0.007(2)
C62 0.046(3) 0.028(3) 0.065(3) 0.005(2) -0.018(2) -0.010(2)
C63 0.046(3) 0.032(3) 0.052(3) -0.014(2) -0.016(2) 0.001(2)
C71 0.049(3) 0.029(2) 0.028(2) -0.0009(17) -0.0085(19) -0.011(2)
C72 0.040(3) 0.031(2) 0.044(3) 0.0005(19) -0.014(2) -0.008(2)
C73 0.026(2) 0.032(2) 0.051(3) -0.0083(19) 0.000(2) -0.0102(19)
C81 0.031(2) 0.036(3) 0.039(2) 0.0067(19) -0.0053(19) -0.011(2)
C82 0.041(3) 0.031(3) 0.058(3) 0.006(2) -0.020(2) -0.013(2)
C83 0.046(3) 0.032(3) 0.044(3) -0.009(2) -0.020(2) -0.002(2)
C91 0.038(3) 0.035(3) 0.036(2) -0.0051(19) 0.0025(19) -0.004(2)
C92 0.043(3) 0.053(3) 0.034(2) -0.007(2) 0.010(2) -0.015(2)
C93 0.030(2) 0.049(3) 0.026(2) 0.0003(19) 0.0056(18) -0.012(2)
C94 0.045(3) 0.046(3) 0.032(2) 0.009(2) -0.003(2) -0.012(2)
C95 0.051(3) 0.033(3) 0.042(3) 0.003(2) 0.005(2) -0.013(2)
C96 0.036(3) 0.040(3) 0.033(2) 0.0006(19) 0.0064(19) -0.019(2)
C97 0.033(3) 0.047(3) 0.037(2) 0.004(2) -0.0003(19) -0.012(2)
C98 0.036(3) 0.044(3) 0.041(3) -0.003(2) 0.005(2) -0.006(2)
C99 0.056(3) 0.050(3) 0.039(3) 0.004(2) 0.002(2) -0.031(2)
C100 0.034(2) 0.035(2) 0.029(2) -0.0016(17) -0.0011(18) -0.013(2)
C101 0.037(3) 0.030(2) 0.034(2) -0.0021(18) -0.0057(18) -0.0050(19)
C102 0.035(3) 0.048(3) 0.040(3) -0.009(2) -0.0099(19) 0.000(2)
C103 0.026(2) 0.036(3) 0.040(2) 0.0010(19) -0.0113(18) -0.0022(19)
C104 0.034(3) 0.038(3) 0.040(2) 0.0048(19) 0.0005(19) -0.007(2)
C105 0.042(3) 0.025(2) 0.042(3) -0.0008(18) -0.007(2) -0.006(2)
C106 0.029(2) 0.030(2) 0.039(2) 0.0064(18) -0.0070(18) 0.0024(19)
C107 0.031(2) 0.036(3) 0.044(3) 0.0089(19) -0.0021(19) -0.007(2)
C108 0.034(3) 0.031(2) 0.048(3) -0.0043(19) -0.014(2) -0.007(2)
C109 0.037(3) 0.032(3) 0.045(3) 0.0046(19) 0.002(2) 0.006(2)
C110 0.033(2) 0.031(2) 0.034(2) -0.0033(17) -0.0004(18) -0.0068(19)
N11 0.043(2) 0.037(2) 0.034(2) 0.0032(15) -0.0105(16) -0.0142(17)
N12 0.037(2) 0.0289(19) 0.0276(18) -0.0028(14) -0.0061(15) -0.0060(16)
N21 0.041(2) 0.033(2) 0.0321(19) -0.0033(15) -0.0027(16) -0.0052(17)
N22 0.033(2) 0.029(2) 0.0245(17) 0.0015(14) -0.0012(14) -0.0040(16)
N31 0.039(2) 0.056(3) 0.039(2) -0.0016(17) -0.0070(17) -0.0201(19)
N32 0.036(2) 0.036(2) 0.0267(18) -0.0026(14) 0.0002(15) -0.0143(16)
N41 0.046(2) 0.033(2) 0.0308(19) -0.0018(15) -0.0025(16) -0.0125(18)
N42 0.035(2) 0.034(2) 0.0283(18) 0.0008(14) -0.0036(15) -0.0115(16)
N51 0.034(2) 0.033(2) 0.0244(18) 0.0005(14) -0.0026(14) -0.0017(16)
N52 0.0295(19) 0.0244(18) 0.0268(17) -0.0001(13) -0.0019(14) -0.0037(15)
N61 0.041(2) 0.032(2) 0.0331(19) -0.0069(15) -0.0010(16) -0.0027(17)
N62 0.0289(19) 0.0256(19) 0.0317(19) 0.0003(14) -0.0045(14) -0.0052(15)
N71 0.035(2) 0.041(2) 0.0337(19) -0.0054(15) 0.0053(16) -0.0144(17)
N72 0.032(2) 0.031(2) 0.0286(18) -0.0046(14) -0.0010(15) -0.0097(16)
N81 0.036(2) 0.031(2) 0.0288(18) -0.0045(14) -0.0033(15) -0.0021(16)
N82 0.0285(19) 0.0260(19) 0.0297(18) -0.0007(14) -0.0043(14) -0.0054(15)
O1 0.0354(18) 0.056(2) 0.0295(16) 0.0012(13) 0.0020(13) -0.0133(15)
O2 0.0402(18) 0.0467(19) 0.0339(16) 0.0013(13) -0.0036(13) -0.0215(15)
O3 0.0336(17) 0.0434(18) 0.0306(15) 0.0020(13) -0.0079(12) -0.0018(14)
O4 0.0317(17) 0.0349(17) 0.0354(16) 0.0020(12) 0.0022(12) -0.0007(13)
B1 0.039(3) 0.055(4) 0.034(3) -0.012(2) 0.003(2) -0.008(3)
F1 0.170(4) 0.053(2) 0.123(3) -0.0239(19) -0.103(3) 0.003(2)
F2 0.096(2) 0.100(3) 0.0424(17) 0.0154(16) -0.0252(16) -0.034(2)
F3 0.087(3) 0.086(3) 0.156(4) 0.002(2) 0.074(3) 0.008(2)
F4 0.059(2) 0.097(3) 0.0648(19) 0.0334(17) -0.0023(15) -0.0117(18)

loop_
_atom_type_symbol
_atom_type_description
_atom_type_scat_dispersion_real
_atom_type_scat_dispersion_imag
_atom_type_scat_source
C C 0.0033 0.0016 'International Tables Vol C Tables 4.2.6.8 and 6.1.1.4'
H H 0.0000 0.0000 'International Tables Vol C Tables 4.2.6.8 and 6.1.1.4'
B B 0.0013 0.0007 'International Tables Vol C Tables 4.2.6.8 and 6.1.1.4'
N N 0.0061 0.0033 'International Tables Vol C Tables 4.2.6.8 and 6.1.1.4'
O O 0.0106 0.0060 'International Tables Vol C Tables 4.2.6.8 and 6.1.1.4'
F F 0.0171 0.0103 'International Tables Vol C Tables 4.2.6.8 and 6.1.1.4'
Ag Ag -0.8971 1.1015 'International Tables Vol C Tables 4.2.6.8 and 6.1.1.4'

loop_
_geom_angle_atom_site_label_1
_geom_angle_atom_site_label_2
_geom_angle_atom_site_label_3
_geom_angle
_geom_angle_site_symmetry_1
_geom_angle_site_symmetry_3
_geom_angle_publ_flag
N41 Ag1 N11 124.17(12) . . ?
N41 Ag1 N21 141.25(12) . . ?
N11 Ag1 N21 84.75(12) . . ?
N41 Ag1 N31 85.81(12) . . ?
N11 Ag1 N31 124.92(12) . . ?
N21 Ag1 N31 98.21(12) . . ?
N81 Ag2 N61 141.18(12) . . ?
N81 Ag2 N51 125.11(12) . . ?
N61 Ag2 N51 82.56(11) . . ?
N81 Ag2 N71 85.02(11) . . ?
N61 Ag2 N71 104.86(11) . . ?
N51 Ag2 N71 120.34(11) . . ?
N22 C1 N12 113.3(3) . . ?
N22 C1 C91 111.3(3) . . ?
N12 C1 C91 109.9(3) . . ?
N22 C1 H1 107.4 . . ?
N12 C1 H1 107.4 . . ?
C91 C1 H1 107.4 . . ?
N32 C2 N42 112.7(3) . . ?
N32 C2 C100 110.8(3) . . ?
N42 C2 C100 111.2(3) . . ?
N32 C2 H2 107.3 . . ?
N42 C2 H2 107.3 . . ?
C100 C2 H2 107.3 . . ?
N52 C3 N62 111.9(3) . . ?
N52 C3 C101 111.7(3) . . ?
N62 C3 C101 111.4(3) . . ?
N52 C3 H3 107.1 . . ?
N62 C3 H3 107.1 . . ?
C101 C3 H3 107.1 . . ?
N82 C4 N72 112.6(3) . . ?
N82 C4 C110 110.8(3) . . ?
N72 C4 C110 110.9(3) . . ?
N82 C4 H4 107.4 . . ?
N72 C4 H4 107.4 . . ?
C110 C4 H4 107.4 . . ?
N12 C11 C12 107.7(4) . . ?
N12 C11 H11 126.2 . . ?
C12 C11 H11 126.2 . . ?
C11 C12 C13 104.8(4) . . ?
C11 C12 H12 127.6 . . ?
C13 C12 H12 127.6 . . ?
N11 C13 C12 112.2(4) . . ?
N11 C13 H13 123.9 . . ?
C12 C13 H13 123.9 . . ?
N22 C21 C22 107.8(4) . . ?
N22 C21 H21 126.1 . . ?
C22 C21 H21 126.1 . . ?
C21 C22 C23 104.5(4) . . ?
C21 C22 H22 127.7 . . ?
C23 C22 H22 127.7 . . ?
N21 C23 C22 112.1(4) . . ?
N21 C23 H23 123.9 . . ?
C22 C23 H23 123.9 . . ?
N32 C31 C32 106.9(4) . . ?
N32 C31 H31 126.5 . . ?
C32 C31 H31 126.5 . . ?
C31 C32 C33 104.8(4) . . ?
C31 C32 H32 127.6 . . ?
C33 C32 H32 127.6 . . ?
N31 C33 C32 112.3(4) . . ?
N31 C33 H33 123.8 . . ?
C32 C33 H33 123.8 . . ?
N42 C41 C42 107.3(4) . . ?
N42 C41 H41 126.3 . . ?
C42 C41 H41 126.3 . . ?
C41 C42 C43 105.0(4) . . ?
C41 C42 H42 127.5 . . ?
C43 C42 H42 127.5 . . ?
N41 C43 C42 112.0(4) . . ?
N41 C43 H43 124.0 . . ?
C42 C43 H43 124.0 . . ?
N52 C51 C52 107.8(3) . . ?
N52 C51 H51 126.1 . . ?
C52 C51 H51 126.1 . . ?
C51 C52 C53 104.4(4) . . ?
C51 C52 H52 127.8 . . ?
C53 C52 H52 127.8 . . ?
N51 C53 C52 112.3(4) . . ?
N51 C53 H53 123.8 . . ?
C52 C53 H53 123.8 . . ?
N62 C61 C62 106.8(4) . . ?
N62 C61 H61 126.6 . . ?
C62 C61 H61 126.6 . . ?
C61 C62 C63 105.7(4) . . ?
C61 C62 H62 127.1 . . ?
C63 C62 H62 127.1 . . ?
N61 C63 C62 111.5(4) . . ?
N61 C63 H63 124.2 . . ?
C62 C63 H63 124.2 . . ?
N72 C71 C72 107.4(4) . . ?
N72 C71 H71 126.3 . . ?
C72 C71 H71 126.3 . . ?
C71 C72 C73 104.9(4) . . ?
C71 C72 H72 127.6 . . ?
C73 C72 H72 127.6 . . ?
N71 C73 C72 112.2(4) . . ?
N71 C73 H73 123.9 . . ?
C72 C73 H73 123.9 . . ?
N82 C81 C82 107.0(4) . . ?
N82 C81 H81 126.5 . . ?
C82 C81 H81 126.5 . . ?
C81 C82 C83 105.4(4) . . ?
C81 C82 H82 127.3 . . ?
C83 C82 H82 127.3 . . ?
N81 C83 C82 111.6(4) . . ?
N81 C83 H83 124.2 . . ?
C82 C83 H83 124.2 . . ?
O1 C91 C1 106.2(3) . . ?
O1 C91 H91A 110.5 . . ?
C1 C91 H91A 110.5 . . ?
O1 C91 H91B 110.5 . . ?
C1 C91 H91B 110.5 . . ?
H91A C91 H91B 108.7 . . ?
O1 C92 C93 111.4(3) . . ?
O1 C92 H92A 109.4 . . ?
C93 C92 H92A 109.4 . . ?
O1 C92 H92B 109.4 . . ?
C93 C92 H92B 109.4 . . ?
H92A C92 H92B 108.0 . . ?
C94 C93 C98 118.3(4) . . ?
C94 C93 C92 120.6(4) . . ?
C98 C93 C92 121.0(4) . . ?
C93 C94 C95 121.2(4) . . ?
C93 C94 H94 119.4 . . ?
C95 C94 H94 119.4 . . ?
C96 C95 C94 120.5(4) . . ?
C96 C95 H95 119.8 . . ?
C94 C95 H95 119.8 . . ?
C95 C96 C97 119.0(4) . . ?
C95 C96 C99 120.9(4) . . ?
C97 C96 C99 120.1(4) . . ?
C96 C97 C98 120.1(4) . . ?
C96 C97 H97 120.0 . . ?
C98 C97 H97 120.0 . . ?
C97 C98 C93 121.0(4) . . ?
C97 C98 H98 119.5 . . ?
C93 C98 H98 119.5 . . ?
O2 C99 C96 112.9(3) . . ?
O2 C99 H99A 109.0 . . ?
C96 C99 H99A 109.0 . . ?
O2 C99 H99B 109.0 . . ?
C96 C99 H99B 109.0 . . ?
H99A C99 H99B 107.8 . . ?
O2 C100 C2 107.1(3) . . ?
O2 C100 H10A 110.3 . . ?
C2 C100 H10A 110.3 . . ?
O2 C100 H10B 110.3 . . ?
C2 C100 H10B 110.3 . . ?
H10A C100 H10B 108.6 . . ?
O3 C101 C3 106.2(3) . . ?
O3 C101 H10C 110.5 . . ?
C3 C101 H10C 110.5 . . ?
O3 C101 H10D 110.5 . . ?
C3 C101 H10D 110.5 . . ?
H10C C101 H10D 108.7 . . ?
O3 C102 C103 111.7(3) . . ?
O3 C102 H10E 109.3 . . ?
C103 C102 H10E 109.3 . . ?
O3 C102 H10F 109.3 . . ?
C103 C102 H10F 109.3 . . ?
H10E C102 H10F 107.9 . . ?
C104 C103 C108 118.4(4) . . ?
C104 C103 C102 120.9(4) . . ?
C108 C103 C102 120.6(4) . . ?
C103 C104 C105 120.7(4) . . ?
C103 C104 H104 119.6 . . ?
C105 C104 H104 119.6 . . ?
C106 C105 C104 120.9(4) . . ?
C106 C105 H105 119.5 . . ?
C104 C105 H105 119.5 . . ?
C105 C106 C107 118.2(4) . . ?
C105 C106 C109 121.5(4) . . ?
C107 C106 C109 120.2(4) . . ?
C108 C107 C106 120.6(4) . . ?
C108 C107 H107 119.7 . . ?
C106 C107 H107 119.7 . . ?
C107 C108 C103 121.1(4) . . ?
C107 C108 H108 119.4 . . ?
C103 C108 H108 119.4 . . ?
O4 C109 C106 112.6(3) . . ?
O4 C109 H10G 109.1 . . ?
C106 C109 H10G 109.1 . . ?
O4 C109 H10H 109.1 . . ?
C106 C109 H10H 109.1 . . ?
H10G C109 H10H 107.8 . . ?
O4 C110 C4 106.6(3) . . ?
O4 C110 H11A 110.4 . . ?
C4 C110 H11A 110.4 . . ?
O4 C110 H11B 110.4 . . ?
C4 C110 H11B 110.4 . . ?
H11A C110 H11B 108.6 . . ?
C13 N11 N12 104.5(3) . . ?
C13 N11 Ag1 133.4(3) . . ?
N12 N11 Ag1 121.4(2) . . ?
C11 N12 N11 110.9(3) . . ?
C11 N12 C1 126.1(3) . . ?
N11 N12 C1 122.0(3) . . ?
C23 N21 N22 104.2(3) . . ?
C23 N21 Ag1 133.0(3) . . ?
N22 N21 Ag1 121.8(2) . . ?
C21 N22 N21 111.3(3) . . ?
C21 N22 C1 126.2(3) . . ?
N21 N22 C1 121.7(3) . . ?
C33 N31 N32 104.7(3) . . ?
C33 N31 Ag1 129.9(3) . . ?
N32 N31 Ag1 116.5(3) . . ?
N31 N32 C31 111.2(3) . . ?
N31 N32 C2 121.2(3) . . ?
C31 N32 C2 127.4(3) . . ?
C43 N41 N42 103.9(3) . . ?
C43 N41 Ag1 130.6(3) . . ?
N42 N41 Ag1 124.5(3) . . ?
C41 N42 N41 111.8(3) . . ?
C41 N42 C2 126.3(3) . . ?
N41 N42 C2 121.0(3) . . ?
C53 N51 N52 103.7(3) . . ?
C53 N51 Ag2 134.4(3) . . ?
N52 N51 Ag2 121.6(2) . . ?
C51 N52 N51 111.7(3) . . ?
C51 N52 C3 127.2(3) . . ?
N51 N52 C3 121.1(3) . . ?
C63 N61 N62 104.1(3) . . ?
C63 N61 Ag2 132.1(3) . . ?
N62 N61 Ag2 121.2(2) . . ?
N61 N62 C61 111.8(3) . . ?
N61 N62 C3 121.6(3) . . ?
C61 N62 C3 126.6(3) . . ?
C73 N71 N72 104.5(3) . . ?
C73 N71 Ag2 127.6(3) . . ?
N72 N71 Ag2 118.8(2) . . ?
C71 N72 N71 111.0(3) . . ?
C71 N72 C4 127.9(3) . . ?
N71 N72 C4 121.1(3) . . ?
C83 N81 N82 104.1(3) . . ?
C83 N81 Ag2 129.2(3) . . ?
N82 N81 Ag2 124.4(2) . . ?
C81 N82 N81 111.9(3) . . ?
C81 N82 C4 126.1(3) . . ?
N81 N82 C4 121.4(3) . . ?
C91 O1 C92 112.4(3) . . ?
C100 O2 C99 112.0(3) . . ?
C101 O3 C102 112.8(3) . . ?
C110 O4 C109 113.2(3) . . ?
F1 B1 F3 111.9(4) . . ?
F1 B1 F4 109.7(4) . . ?
F3 B1 F4 108.5(4) . . ?
F1 B1 F2 107.2(4) . . ?
F3 B1 F2 109.7(4) . . ?
F4 B1 F2 109.8(4) . . ?
F5A B2A F7A 119.9(7) . . ?
F5A B2A F6A 98.1(6) . . ?
F7A B2A F6A 105.1(6) . . ?
F5A B2A F8A 113.7(6) . . ?
F7A B2A F8A 108.7(6) . . ?
F6A B2A F8A 110.2(7) . . ?
F5B B2B F7B 100.2(7) . . ?
F5B B2B F6B 116.8(8) . . ?
F7B B2B F6B 104.1(7) . . ?
F5B B2B F8B 116.4(7) . . ?
F7B B2B F8B 115.4(8) . . ?
F6B B2B F8B 103.9(7) . . ?
F5C B2C F7C 110.2(10) . . ?
F5C B2C F8C 113.2(10) . . ?
F7C B2C F8C 111.7(10) . . ?
F5C B2C F6C 107.0(10) . . ?
F7C B2C F6C 106.4(10) . . ?
F8C B2C F6C 108.1(10) . . ?

loop_
_geom_bond_atom_site_label_1
_geom_bond_atom_site_label_2
_geom_bond_distance
_geom_bond_site_symmetry_2
_geom_bond_publ_flag
Ag1 N41 2.218(4) . ?
Ag1 N11 2.296(3) . ?
Ag1 N21 2.304(3) . ?
Ag1 N31 2.434(3) . ?
Ag2 N81 2.235(3) . ?
Ag2 N61 2.296(3) . ?
Ag2 N51 2.325(3) . ?
Ag2 N71 2.413(3) . ?
C1 N22 1.450(5) . ?
C1 N12 1.455(5) . ?
C1 C91 1.508(6) . ?
C1 H1 1.0000 . ?
C2 N32 1.447(5) . ?
C2 N42 1.460(5) . ?
C2 C100 1.517(5) . ?
C2 H2 1.0000 . ?
C3 N52 1.453(5) . ?
C3 N62 1.455(5) . ?
C3 C101 1.507(5) . ?
C3 H3 1.0000 . ?
C4 N82 1.452(5) . ?
C4 N72 1.455(5) . ?
C4 C110 1.519(5) . ?
C4 H4 1.0000 . ?
C11 N12 1.351(5) . ?
C11 C12 1.353(6) . ?
C11 H11 0.9500 . ?
C12 C13 1.387(6) . ?
C12 H12 0.9500 . ?
C13 N11 1.320(5) . ?
C13 H13 0.9500 . ?
C21 N22 1.342(5) . ?
C21 C22 1.355(6) . ?
C21 H21 0.9500 . ?
C22 C23 1.381(6) . ?
C22 H22 0.9500 . ?
C23 N21 1.327(5) . ?
C23 H23 0.9500 . ?
C31 N32 1.358(5) . ?
C31 C32 1.373(6) . ?
C31 H31 0.9500 . ?
C32 C33 1.384(6) . ?
C32 H32 0.9500 . ?
C33 N31 1.323(5) . ?
C33 H33 0.9500 . ?
C41 N42 1.338(5) . ?
C41 C42 1.366(6) . ?
C41 H41 0.9500 . ?
C42 C43 1.388(6) . ?
C42 H42 0.9500 . ?
C43 N41 1.329(5) . ?
C43 H43 0.9500 . ?
C51 N52 1.342(5) . ?
C51 C52 1.355(5) . ?
C51 H51 0.9500 . ?
C52 C53 1.393(5) . ?
C52 H52 0.9500 . ?
C53 N51 1.328(5) . ?
C53 H53 0.9500 . ?
C61 N62 1.350(5) . ?
C61 C62 1.355(6) . ?
C61 H61 0.9500 . ?
C62 C63 1.375(6) . ?
C62 H62 0.9500 . ?
C63 N61 1.339(5) . ?
C63 H63 0.9500 . ?
C71 N72 1.351(5) . ?
C71 C72 1.364(6) . ?
C71 H71 0.9500 . ?
C72 C73 1.384(6) . ?
C72 H72 0.9500 . ?
C73 N71 1.324(5) . ?
C73 H73 0.9500 . ?
C81 N82 1.348(5) . ?
C81 C82 1.359(6) . ?
C81 H81 0.9500 . ?
C82 C83 1.392(6) . ?
C82 H82 0.9500 . ?
C83 N81 1.331(5) . ?
C83 H83 0.9500 . ?
C91 O1 1.419(5) . ?
C91 H91A 0.9900 . ?
C91 H91B 0.9900 . ?
C92 O1 1.436(5) . ?
C92 C93 1.515(6) . ?
C92 H92A 0.9900 . ?
C92 H92B 0.9900 . ?
C93 C94 1.363(6) . ?
C93 C98 1.395(6) . ?
C94 C95 1.393(6) . ?
C94 H94 0.9500 . ?
C95 C96 1.377(6) . ?
C95 H95 0.9500 . ?
C96 C97 1.384(6) . ?
C96 C99 1.508(6) . ?
C97 C98 1.385(6) . ?
C97 H97 0.9500 . ?
C98 H98 0.9500 . ?
C99 O2 1.430(5) . ?
C99 H99A 0.9900 . ?
C99 H99B 0.9900 . ?
C100 O2 1.415(4) . ?
C100 H10A 0.9900 . ?
C100 H10B 0.9900 . ?
C101 O3 1.415(5) . ?
C101 H10C 0.9900 . ?
C101 H10D 0.9900 . ?
C102 O3 1.437(5) . ?
C102 C103 1.504(5) . ?
C102 H10E 0.9900 . ?
C102 H10F 0.9900 . ?
C103 C104 1.375(6) . ?
C103 C108 1.389(6) . ?
C104 C105 1.389(5) . ?
C104 H104 0.9500 . ?
C105 C106 1.384(6) . ?
C105 H105 0.9500 . ?
C106 C107 1.390(6) . ?
C106 C109 1.498(5) . ?
C107 C108 1.377(6) . ?
C107 H107 0.9500 . ?
C108 H108 0.9500 . ?
C109 O4 1.440(5) . ?
C109 H10G 0.9900 . ?
C109 H10H 0.9900 . ?
C110 O4 1.414(5) . ?
C110 H11A 0.9900 . ?
C110 H11B 0.9900 . ?
N11 N12 1.359(4) . ?
N21 N22 1.350(4) . ?
N31 N32 1.356(5) . ?
N41 N42 1.366(4) . ?
N51 N52 1.361(4) . ?
N61 N62 1.347(4) . ?
N71 N72 1.363(4) . ?
N81 N82 1.362(4) . ?
B1 F1 1.328(5) . ?
B1 F3 1.333(5) . ?
B1 F4 1.380(5) . ?
B1 F2 1.383(5) . ?
B2A F5A 1.342(6) . ?
B2A F7A 1.352(7) . ?
B2A F6A 1.383(7) . ?
B2A F8A 1.390(6) . ?
B2B F5B 1.346(6) . ?
B2B F7B 1.347(7) . ?
B2B F6B 1.391(7) . ?
B2B F8B 1.391(7) . ?
B2C F5C 1.342(8) . ?
B2C F7C 1.347(8) . ?
B2C F8C 1.387(8) . ?
B2C F6C 1.389(8) . ?

loop_
_geom_torsion_atom_site_label_1
_geom_torsion_atom_site_label_2
_geom_torsion_atom_site_label_3
_geom_torsion_atom_site_label_4
_geom_torsion
_geom_torsion_site_symmetry_1
_geom_torsion_site_symmetry_2
_geom_torsion_site_symmetry_3
_geom_torsion_site_symmetry_4
_geom_torsion_publ_flag
N12 C11 C12 C13 0.3(5) . . . . ?
C11 C12 C13 N11 0.4(5) . . . . ?
N22 C21 C22 C23 -0.4(5) . . . . ?
C21 C22 C23 N21 -0.5(5) . . . . ?
N32 C31 C32 C33 -0.4(5) . . . . ?
C31 C32 C33 N31 0.8(5) . . . . ?
N42 C41 C42 C43 -0.9(5) . . . . ?
C41 C42 C43 N41 0.2(5) . . . . ?
N52 C51 C52 C53 -0.1(5) . . . . ?
C51 C52 C53 N51 0.7(5) . . . . ?
N62 C61 C62 C63 0.6(5) . . . . ?
C61 C62 C63 N61 -0.8(5) . . . . ?
N72 C71 C72 C73 -0.5(4) . . . . ?
C71 C72 C73 N71 0.8(5) . . . . ?
N82 C81 C82 C83 -1.0(5) . . . . ?
C81 C82 C83 N81 0.4(5) . . . . ?
N22 C1 C91 O1 62.7(4) . . . . ?
N12 C1 C91 O1 -171.1(3) . . . . ?
O1 C92 C93 C94 68.2(5) . . . . ?
O1 C92 C93 C98 -108.1(4) . . . . ?
C98 C93 C94 C95 0.2(6) . . . . ?
C92 C93 C94 C95 -176.2(4) . . . . ?
C93 C94 C95 C96 -0.2(6) . . . . ?
C94 C95 C96 C97 -0.2(6) . . . . ?
C94 C95 C96 C99 178.9(4) . . . . ?
C95 C96 C97 C98 0.6(6) . . . . ?
C99 C96 C97 C98 -178.5(4) . . . . ?
C96 C97 C98 C93 -0.6(6) . . . . ?
C94 C93 C98 C97 0.2(6) . . . . ?
C92 C93 C98 C97 176.6(4) . . . . ?
C95 C96 C99 O2 -129.0(4) . . . . ?
C97 C96 C99 O2 50.0(5) . . . . ?
N32 C2 C100 O2 -174.4(3) . . . . ?
N42 C2 C100 O2 59.5(4) . . . . ?
N52 C3 C101 O3 -170.8(3) . . . . ?
N62 C3 C101 O3 63.2(4) . . . . ?
O3 C102 C103 C104 60.8(5) . . . . ?
O3 C102 C103 C108 -117.0(4) . . . . ?
C108 C103 C104 C105 0.1(6) . . . . ?
C102 C103 C104 C105 -177.7(4) . . . . ?
C103 C104 C105 C106 -0.3(6) . . . . ?
C104 C105 C106 C107 -0.1(6) . . . . ?
C104 C105 C106 C109 178.3(4) . . . . ?
C105 C106 C107 C108 0.6(6) . . . . ?
C109 C106 C107 C108 -177.9(4) . . . . ?
C106 C107 C108 C103 -0.7(6) . . . . ?
C104 C103 C108 C107 0.4(6) . . . . ?
C102 C103 C108 C107 178.2(4) . . . . ?
C105 C106 C109 O4 -120.0(4) . . . . ?
C107 C106 C109 O4 58.3(5) . . . . ?
N82 C4 C110 O4 59.2(4) . . . . ?
N72 C4 C110 O4 -174.9(3) . . . . ?
C12 C13 N11 N12 -1.0(5) . . . . ?
C12 C13 N11 Ag1 -171.0(3) . . . . ?
N41 Ag1 N11 C13 -56.1(4) . . . . ?
N21 Ag1 N11 C13 151.7(4) . . . . ?
N31 Ag1 N11 C13 55.3(4) . . . . ?
N41 Ag1 N11 N12 135.2(3) . . . . ?
N21 Ag1 N11 N12 -17.0(3) . . . . ?
N31 Ag1 N11 N12 -113.3(3) . . . . ?
C12 C11 N12 N11 -0.9(5) . . . . ?
C12 C11 N12 C1 -169.7(4) . . . . ?
C13 N11 N12 C11 1.2(4) . . . . ?
Ag1 N11 N12 C11 172.7(3) . . . . ?
C13 N11 N12 C1 170.4(4) . . . . ?
Ag1 N11 N12 C1 -18.0(5) . . . . ?
N22 C1 N12 C11 -126.9(4) . . . . ?
C91 C1 N12 C11 108.1(4) . . . . ?
N22 C1 N12 N11 65.6(5) . . . . ?
C91 C1 N12 N11 -59.5(5) . . . . ?
C22 C23 N21 N22 1.1(5) . . . . ?
C22 C23 N21 Ag1 169.1(3) . . . . ?
N41 Ag1 N21 C23 68.5(4) . . . . ?
N11 Ag1 N21 C23 -149.6(4) . . . . ?
N31 Ag1 N21 C23 -25.0(4) . . . . ?
N41 Ag1 N21 N22 -125.1(3) . . . . ?
N11 Ag1 N21 N22 16.7(3) . . . . ?
N31 Ag1 N21 N22 141.3(3) . . . . ?
C22 C21 N22 N21 1.0(4) . . . . ?
C22 C21 N22 C1 170.7(4) . . . . ?
C23 N21 N22 C21 -1.3(4) . . . . ?
Ag1 N21 N22 C21 -171.0(2) . . . . ?
C23 N21 N22 C1 -171.5(3) . . . . ?
Ag1 N21 N22 C1 18.8(4) . . . . ?
N12 C1 N22 C21 125.4(4) . . . . ?
C91 C1 N22 C21 -110.2(4) . . . . ?
N12 C1 N22 N21 -65.9(5) . . . . ?
C91 C1 N22 N21 58.5(4) . . . . ?
C32 C33 N31 N32 -0.9(5) . . . . ?
C32 C33 N31 Ag1 -146.1(3) . . . . ?
N41 Ag1 N31 C33 136.6(4) . . . . ?
N11 Ag1 N31 C33 7.1(5) . . . . ?
N21 Ag1 N31 C33 -82.2(4) . . . . ?
N41 Ag1 N31 N32 -5.3(3) . . . . ?
N11 Ag1 N31 N32 -134.8(3) . . . . ?
N21 Ag1 N31 N32 135.9(3) . . . . ?
C33 N31 N32 C31 0.6(4) . . . . ?
Ag1 N31 N32 C31 151.3(3) . . . . ?
C33 N31 N32 C2 175.7(4) . . . . ?
Ag1 N31 N32 C2 -33.6(4) . . . . ?
C32 C31 N32 N31 -0.2(5) . . . . ?
C32 C31 N32 C2 -174.9(4) . . . . ?
N42 C2 N32 N31 75.5(4) . . . . ?
C100 C2 N32 N31 -49.8(5) . . . . ?
N42 C2 N32 C31 -110.3(4) . . . . ?
C100 C2 N32 C31 124.4(4) . . . . ?
C42 C43 N41 N42 0.5(5) . . . . ?
C42 C43 N41 Ag1 169.8(3) . . . . ?
N11 Ag1 N41 C43 -25.2(4) . . . . ?
N21 Ag1 N41 C43 106.8(4) . . . . ?
N31 Ag1 N41 C43 -155.3(4) . . . . ?
N11 Ag1 N41 N42 142.0(3) . . . . ?
N21 Ag1 N41 N42 -86.0(3) . . . . ?
N31 Ag1 N41 N42 11.9(3) . . . . ?
C42 C41 N42 N41 1.4(5) . . . . ?
C42 C41 N42 C2 170.4(4) . . . . ?
C43 N41 N42 C41 -1.2(4) . . . . ?
Ag1 N41 N42 C41 -171.3(3) . . . . ?
C43 N41 N42 C2 -170.9(3) . . . . ?
Ag1 N41 N42 C2 19.0(5) . . . . ?
N32 C2 N42 C41 125.7(4) . . . . ?
C100 C2 N42 C41 -109.2(4) . . . . ?
N32 C2 N42 N41 -66.2(4) . . . . ?
C100 C2 N42 N41 58.9(5) . . . . ?
C52 C53 N51 N52 -1.0(4) . . . . ?
C52 C53 N51 Ag2 -174.0(3) . . . . ?
N81 Ag2 N51 C53 -65.7(4) . . . . ?
N61 Ag2 N51 C53 144.0(4) . . . . ?
N71 Ag2 N51 C53 41.0(4) . . . . ?
N81 Ag2 N51 N52 122.2(3) . . . . ?
N61 Ag2 N51 N52 -28.1(3) . . . . ?
N71 Ag2 N51 N52 -131.0(3) . . . . ?
C52 C51 N52 N51 -0.5(5) . . . . ?
C52 C51 N52 C3 -179.0(4) . . . . ?
C53 N51 N52 C51 0.9(4) . . . . ?
Ag2 N51 N52 C51 175.1(3) . . . . ?
C53 N51 N52 C3 179.5(3) . . . . ?
Ag2 N51 N52 C3 -6.3(4) . . . . ?
N62 C3 N52 C51 -120.2(4) . . . . ?
C101 C3 N52 C51 114.0(4) . . . . ?
N62 C3 N52 N51 61.4(4) . . . . ?
C101 C3 N52 N51 -64.3(4) . . . . ?
C62 C63 N61 N62 0.7(5) . . . . ?
C62 C63 N61 Ag2 161.8(3) . . . . ?
N81 Ag2 N61 C63 83.8(4) . . . . ?
N51 Ag2 N61 C63 -136.5(4) . . . . ?
N71 Ag2 N61 C63 -17.0(4) . . . . ?
N81 Ag2 N61 N62 -117.8(3) . . . . ?
N51 Ag2 N61 N62 22.0(3) . . . . ?
N71 Ag2 N61 N62 141.5(3) . . . . ?
C63 N61 N62 C61 -0.3(4) . . . . ?
Ag2 N61 N62 C61 -164.0(3) . . . . ?
C63 N61 N62 C3 -177.5(3) . . . . ?
Ag2 N61 N62 C3 18.8(4) . . . . ?
C62 C61 N62 N61 -0.2(5) . . . . ?
C62 C61 N62 C3 176.8(4) . . . . ?
N52 C3 N62 N61 -70.0(4) . . . . ?
C101 C3 N62 N61 55.9(4) . . . . ?
N52 C3 N62 C61 113.3(4) . . . . ?
C101 C3 N62 C61 -120.8(4) . . . . ?
C72 C73 N71 N72 -0.8(4) . . . . ?
C72 C73 N71 Ag2 -146.6(3) . . . . ?
N81 Ag2 N71 C73 134.9(4) . . . . ?
N61 Ag2 N71 C73 -83.3(4) . . . . ?
N51 Ag2 N71 C73 6.7(4) . . . . ?
N81 Ag2 N71 N72 -6.8(3) . . . . ?
N61 Ag2 N71 N72 135.0(3) . . . . ?
N51 Ag2 N71 N72 -135.0(3) . . . . ?
C72 C71 N72 N71 0.1(4) . . . . ?
C72 C71 N72 C4 179.4(3) . . . . ?
C73 N71 N72 C71 0.4(4) . . . . ?
Ag2 N71 N72 C71 149.9(3) . . . . ?
C73 N71 N72 C4 -179.0(3) . . . . ?
Ag2 N71 N72 C4 -29.5(4) . . . . ?
N82 C4 N72 C71 -107.9(4) . . . . ?
C110 C4 N72 C71 127.2(4) . . . . ?
N82 C4 N72 N71 71.4(4) . . . . ?
C110 C4 N72 N71 -53.5(4) . . . . ?
C82 C83 N81 N82 0.4(4) . . . . ?
C82 C83 N81 Ag2 163.7(3) . . . . ?
N61 Ag2 N81 C83 102.1(4) . . . . ?
N51 Ag2 N81 C83 -26.4(4) . . . . ?
N71 Ag2 N81 C83 -150.3(4) . . . . ?
N61 Ag2 N81 N82 -97.6(3) . . . . ?
N51 Ag2 N81 N82 134.0(3) . . . . ?
N71 Ag2 N81 N82 10.0(3) . . . . ?
C82 C81 N82 N81 1.3(5) . . . . ?
C82 C81 N82 C4 172.6(4) . . . . ?
C83 N81 N82 C81 -1.0(4) . . . . ?
Ag2 N81 N82 C81 -165.4(3) . . . . ?
C83 N81 N82 C4 -172.7(3) . . . . ?
Ag2 N81 N82 C4 22.8(4) . . . . ?
N72 C4 N82 C81 121.9(4) . . . . ?
C110 C4 N82 C81 -113.1(4) . . . . ?
N72 C4 N82 N81 -67.6(4) . . . . ?
C110 C4 N82 N81 57.3(4) . . . . ?
C1 C91 O1 C92 -159.9(3) . . . . ?
C93 C92 O1 C91 69.1(4) . . . . ?
C2 C100 O2 C99 -164.7(3) . . . . ?
C96 C99 O2 C100 65.4(5) . . . . ?
C3 C101 O3 C102 -161.5(3) . . . . ?
C103 C102 O3 C101 67.8(4) . . . . ?
C4 C110 O4 C109 -161.2(3) . . . . ?
C106 C109 O4 C110 66.0(4) . . . . ?
